data_7221270
loop_
_publ_author_name
'Zabel, M.'
'Range, K.J.'
'Wandinger, S.'

_publ_section_title
;
 Ternaere Chalkogenide M3 M2(II) X2 mit Shandit-Struktur
;
_journal_name_full
;
Zeitschrift fuer Naturforschung, Teil B. Anorganische Chemie, Organische 
Chemie (33,1978-41,1986)
;
_journal_page_first 238
_journal_page_last 241
_journal_volume 34
_journal_year 1979
_chemical_formula_sum 'Co3 In2 S2'
_space_group_IT_number 166
_symmetry_space_group_name_Hall '-P 3* 2'
_symmetry_space_group_name_H-M 'R -3 m :R'
_cell_angle_alpha 57.89
_cell_angle_beta 57.89
_cell_angle_gamma 57.89
_cell_formula_units_Z 1
_cell_length_a 5.4931
_cell_length_b 5.4931
_cell_length_c 5.4931
_cell_volume 111.527
_citation_journal_id_ASTM ZNBAD2
_cod_data_source_file Zabel_ZNBAD2_1979_175.cif
_cod_data_source_block Co3In2S2
_cod_original_cell_volume 111.5266
_cod_original_sg_symbol_Hall '-R 3 2" (-y+z,x+z,-x+y+z)'
_cod_database_code 7221270

loop_
_symmetry_equiv_pos_as_xyz
x,y,z
z,x,y
y,z,x
-y,-x,-z
-z,-y,-x
-x,-z,-y
-x,-y,-z
-z,-x,-y
-y,-z,-x
y,x,z
z,y,x
x,z,y

loop_
_atom_site_label
_atom_site_type_symbol
_atom_site_fract_x
_atom_site_fract_y
_atom_site_fract_z
_atom_site_occupancy
_atom_site_U_iso_or_equiv
In1 In 0 0 0 1 0.0
Co1 Co 0.5 0 0 1 0.0
S1 S 0.279 0.279 0.279 1 0.0
In2 In 0.5 0.5 0.5 1 0.0
